data_4132714
loop_
_publ_author_name
'Rowland, Casey A.'
'Lorzing, Gregory R.'
'Gosselin, Eric J.'
'Trump, Benjamin A.'
'Yap, Glenn P. A.'
'Brown, Craig M.'
'Bloch, Eric D.'

_publ_section_title
;
 Methane Storage in Paddlewheel-Based Porous Coordination Cages.
;
_journal_issue 36
_journal_name_full 'Journal of the American Chemical Society'
_journal_page_first 11153
_journal_page_last 11157
_journal_paper_doi 10.1021/jacs.8b05780
_journal_volume 140
_journal_year 2018
_chemical_formula_sum 'C210 H178 Cr12 N26 O68'
_chemical_formula_weight 4777.77
_space_group_crystal_system triclinic
_space_group_IT_number 2
_space_group_name_Hall '-P 1'
_space_group_name_H-M_alt 'P -1'
_atom_sites_solution_hydrogens geom
_audit_creation_method SHELXL-2017/1
_cell_angle_alpha 115.2210(10)
_cell_angle_beta 116.9280(10)
_cell_angle_gamma 90.4380(10)
_cell_formula_units_Z 1
_cell_length_a 21.4077(11)
_cell_length_b 21.9786(11)
_cell_length_c 22.0259(12)
_cell_measurement_reflns_used 9541
_cell_measurement_temperature 200(2)
_cell_measurement_theta_max 27.72
_cell_measurement_theta_min 2.19
_cell_volume 8096.3(7)
_computing_cell_refinement 'Bruker SAINT'
_computing_data_collection 'Bruker APEX2'
_computing_data_reduction 'Bruker SAINT'
_computing_molecular_graphics 'Bruker SHELXTL'
_computing_publication_material 'Bruker SHELXTL'
_computing_structure_refinement 'SHELXL-2017/1 (Sheldrick, 2017)'
_computing_structure_solution 'SHELXT 2014/5 (Sheldrick, 2014)'
_diffrn_ambient_temperature 200(2)
_diffrn_detector_area_resol_mean 8.33
_diffrn_measured_fraction_theta_full 0.996
_diffrn_measured_fraction_theta_max 0.988
_diffrn_measurement_device_type 'Bruker AXS APEX diffractometer'
_diffrn_measurement_method '\f and \w scans'
_diffrn_radiation_type MoK\a
_diffrn_radiation_wavelength 0.71073
_diffrn_reflns_av_R_equivalents 0.0405
_diffrn_reflns_av_unetI/netI 0.0424
_diffrn_reflns_Laue_measured_fraction_full 0.996
_diffrn_reflns_Laue_measured_fraction_max 0.988
_diffrn_reflns_limit_h_max 27
_diffrn_reflns_limit_h_min -28
_diffrn_reflns_limit_k_max 28
_diffrn_reflns_limit_k_min -28
_diffrn_reflns_limit_l_max 28
_diffrn_reflns_limit_l_min -28
_diffrn_reflns_number 158280
_diffrn_reflns_point_group_measured_fraction_full 0.996
_diffrn_reflns_point_group_measured_fraction_max 0.988
_diffrn_reflns_theta_full 25.242
_diffrn_reflns_theta_max 27.837
_diffrn_reflns_theta_min 1.057
_exptl_absorpt_coefficient_mu 0.447
_exptl_absorpt_correction_T_max 0.7456
_exptl_absorpt_correction_T_min 0.7041
_exptl_absorpt_correction_type multi-scan
_exptl_absorpt_process_details 'APEX3 (Bruker, 2015)'
_exptl_crystal_colour red
_exptl_crystal_density_diffrn 0.980
_exptl_crystal_description block
_exptl_crystal_F_000 2452
_exptl_crystal_size_max 0.550
_exptl_crystal_size_mid 0.443
_exptl_crystal_size_min 0.430
_refine_diff_density_max 3.471
_refine_diff_density_min -0.751
_refine_diff_density_rms 0.080
_refine_ls_extinction_method none
_refine_ls_goodness_of_fit_ref 1.057
_refine_ls_hydrogen_treatment constr
_refine_ls_matrix_type full
_refine_ls_number_parameters 1435
_refine_ls_number_reflns 37989
_refine_ls_number_restraints 163
_refine_ls_restrained_S_all 1.075
_refine_ls_R_factor_all 0.0959
_refine_ls_R_factor_gt 0.0641
_refine_ls_shift/su_max 0.017
_refine_ls_shift/su_mean 0.000
_refine_ls_structure_factor_coef Fsqd
_refine_ls_weighting_details 'w=1/[\s^2^(Fo^2^)+(0.1054P)^2^+7.3066P] where P=(Fo^2^+2Fc^2^)/3'
_refine_ls_weighting_scheme calc
_refine_ls_wR_factor_gt 0.1856
_refine_ls_wR_factor_ref 0.2112
_reflns_Friedel_coverage 0.000
_reflns_number_gt 24623
_reflns_number_total 37989
_reflns_threshold_expression 'I > 2\s(I)'
_cod_data_source_file ja8b05780_si_003.cif
_cod_data_source_block eric103_s_sq
_cod_database_code 4132714
_shelx_shelxl_version_number 2017/1
_shelx_space_group_comment
; 
The symmetry employed for this shelxl refinement is uniquely defined 
by the following loop, which should always be used as a source of 
symmetry information in preference to the above space-group names. 
They are only intended as comments. 
;
_shelx_estimated_absorpt_t_min 0.791
_shelx_estimated_absorpt_t_max 0.831

loop_
_space_group_symop_operation_xyz
'x, y, z'
'-x, -y, -z'

loop_
_atom_site_label
_atom_site_type_symbol
_atom_site_fract_x
_atom_site_fract_y
_atom_site_fract_z
_atom_site_U_iso_or_equiv
_atom_site_adp_type
_atom_site_occupancy
_atom_site_site_symmetry_order
_atom_site_calc_flag
_atom_site_refinement_flags_posn
_atom_site_refinement_flags_adp
Cr1 Cr 0.21545(2) 0.21215(2) 0.85473(3) 0.02985(11) Uani 1 1 d D .
Cr2 Cr 0.11677(2) 0.11846(2) 0.79250(3) 0.02982(11) Uani 1 1 d D .
Cr3 Cr 0.29454(2) 0.60695(2) 0.71641(3) 0.02886(11) Uani 1 1 d . .
Cr4 Cr 0.21874(2) 0.62623(2) 0.61151(3) 0.02845(11) Uani 1 1 d D .
Cr5 Cr 0.64089(3) 0.27605(2) 0.77059(3) 0.03011(11) Uani 1 1 d D .
Cr6 Cr 0.68118(2) 0.20374(2) 0.68887(3) 0.02855(11) Uani 1 1 d D .
O1 O 0.16690(11) 0.27153(11) 0.90995(13) 0.0373(5) Uani 1 1 d . .
O2 O 0.07058(11) 0.18280(10) 0.84737(13) 0.0376(5) Uani 1 1 d . .
O3 O 0.27239(11) 0.64516(10) 1.17890(12) 0.0342(5) Uani 1 1 d . .
O4 O 0.23329(11) 0.71419(10) 1.25643(11) 0.0318(4) Uani 1 1 d . .
O5 O 0.16309(11) 0.23691(10) 0.76862(12) 0.0343(5) Uani 1 1 d . .
O6 O 0.07161(11) 0.14446(10) 0.70761(12) 0.0343(5) Uani 1 1 d . .
O7 O 0.21375(11) 0.52712(11) 0.67577(12) 0.0329(4) Uani 1 1 d . .
O8 O 0.14190(11) 0.54705(11) 0.57776(12) 0.0344(5) Uani 1 1 d . .
O9 O 0.25769(11) 0.14857(10) 0.79340(12) 0.0324(5) Uani 1 1 d . .
O10 O 0.16666(10) 0.05831(10) 0.74016(12) 0.0323(4) Uani 1 1 d . .
O11 O 0.55810(11) 0.19385(10) 0.71997(12) 0.0337(5) Uani 1 1 d . .
O12 O 0.59743(11) 0.12466(10) 0.64250(12) 0.0325(5) Uani 1 1 d . .
O13 O 0.37223(11) 0.68487(11) 0.74856(12) 0.0359(5) Uani 1 1 d . .
O14 O 0.30012(11) 0.70431(10) 0.65010(12) 0.0314(4) Uani 1 1 d . .
O15 O 0.73722(11) 0.81647(11) 1.06291(12) 0.0357(5) Uani 1 1 d . .
O16 O 0.83289(11) 0.90312(11) 1.11874(12) 0.0355(5) Uani 1 1 d . .
O17 O 0.32874(11) 0.53818(11) 0.64845(12) 0.0349(5) Uani 1 1 d . .
O18 O 0.25570(11) 0.55683(11) 0.54953(12) 0.0340(5) Uani 1 1 d . .
O19 O 0.58160(11) 0.30244(10) 0.68746(12) 0.0342(5) Uani 1 1 d . .
O20 O 0.61915(11) 0.23144(11) 0.60927(12) 0.0339(5) Uani 1 1 d . .
O21 O 0.70249(12) 0.24524(11) 0.84882(13) 0.0382(5) Uani 1 1 d . .
O22 O 0.74078(12) 0.17632(11) 0.77050(12) 0.0353(5) Uani 1 1 d . .
O23 O 0.74524(11) 0.32597(10) 1.22193(11) 0.0319(4) Uani 1 1 d . .
O24 O 0.81649(11) 0.30700(10) 1.32129(11) 0.0315(4) Uani 1 1 d . .
O26 O 0.02311(13) 0.02463(13) 0.72797(16) 0.0522(6) Uani 1 1 d D U
O27 O 0.36849(15) 0.59002(15) 0.81735(16) 0.0553(6) Uani 1 1 d . U
O30 O 0.73101(12) 0.14185(12) 0.61921(13) 0.0400(5) Uani 1 1 d D .
O31 O -0.12745(19) 0.42529(18) 1.0790(2) 0.0848(11) Uani 1 1 d D .
O32 O -0.16010(14) 0.15681(13) 0.32957(14) 0.0530(6) Uani 1 1 d D U
O33 O 0.29367(17) -0.22978(12) 0.49823(16) 0.0605(8) Uani 1 1 d D .
O34 O 0.6355(3) 0.9650(4) 0.7298(4) 0.179(2) Uani 1 1 d D U
N1 N -0.01568(14) 0.43647(13) 1.04781(16) 0.0403(6) Uani 1 1 d D .
H1 H -0.056395 0.432900 1.048315 0.048 Uiso 1 1 calc R U
N2 N -0.04503(15) 0.26044(14) 0.46954(16) 0.0432(7) Uani 1 1 d D .
H2 H -0.085615 0.238490 0.424635 0.052 Uiso 1 1 calc R U
N3 N 0.33963(14) -0.08611(13) 0.57295(15) 0.0364(6) Uani 1 1 d D .
H3 H 0.327950 -0.131113 0.541775 0.044 Uiso 1 1 calc R U
N4 N 0.60443(16) 0.91372(18) 0.81274(18) 0.0555(8) Uani 1 1 d D .
H4 H 0.613270 0.940811 0.796010 0.067 Uiso 1 1 calc R U
N5 N 0.3892(2) 0.33043(18) 0.38886(18) 0.0652(10) Uani 1 1 d . .
H5 H 0.377688 0.314882 0.340190 0.078 Uiso 1 1 calc R U
N6 N 0.9012(2) 0.13172(19) 1.0662(2) 0.0627(10) Uani 1 1 d . .
H6 H 0.931006 0.104539 1.071180 0.075 Uiso 1 1 calc R U
N7 N -0.0326(3) -0.0876(2) 0.6635(3) 0.0929(14) Uani 1 1 d . .
N9 N 0.4373(3) 0.5237(3) 0.8616(3) 0.1034(12) Uani 1 1 d . U
N10 N 0.83766(19) 0.1146(2) 0.6378(2) 0.0703(11) Uani 1 1 d . .
N11 N -0.2258(2) 0.39605(18) 1.0834(2) 0.0613(9) Uani 1 1 d . .
N12 N -0.2631(2) 0.10913(18) 0.2131(2) 0.0664(9) Uani 1 1 d . U
N13 N 0.29080(18) -0.34071(15) 0.42599(17) 0.0469(7) Uani 1 1 d . .
N14 N 0.6523(4) 0.9520(5) 0.6313(7) 0.171(2) Uani 1 1 d . U
C1 C 0.10431(17) 0.24594(16) 0.89314(18) 0.0368(7) Uani 1 1 d . .
C2 C 0.07264(16) 0.40881(16) 1.01818(18) 0.0340(7) Uani 1 1 d . .
C3 C 0.10433(16) 0.36405(15) 0.98145(17) 0.0335(6) Uani 1 1 d . .
H3A H 0.150128 0.381033 0.990048 0.040 Uiso 1 1 calc R U
C4 C 0.06895(17) 0.29417(16) 0.93193(19) 0.0366(7) Uani 1 1 d . .
C5 C 0.00094(18) 0.26987(17) 0.9194(2) 0.0442(8) Uani 1 1 d . .
H5A H -0.023211 0.222114 0.884945 0.053 Uiso 1 1 calc R U
C6 C -0.03163(18) 0.31300(18) 0.9555(2) 0.0467(9) Uani 1 1 d . .
H6A H -0.077414 0.295730 0.946724 0.056 Uiso 1 1 calc R U
C7 C 0.00459(17) 0.38285(16) 1.00527(19) 0.0371(7) Uani 1 1 d . .
C8 C 0.09413(16) 0.48222(16) 1.07193(17) 0.0328(6) Uani 1 1 d . .
C9 C 0.15497(16) 0.53431(16) 1.10729(17) 0.0341(7) Uani 1 1 d . .
H9 H 0.192683 0.524747 1.095799 0.041 Uiso 1 1 calc R U
C10 C 0.16013(17) 0.60118(16) 1.16015(17) 0.0348(7) Uani 1 1 d . .
C11 C 0.10395(18) 0.61442(17) 1.17647(19) 0.0386(7) Uani 1 1 d . .
H11 H 0.108696 0.659907 1.213421 0.046 Uiso 1 1 calc R U
C12 C 0.04203(18) 0.56367(17) 1.1407(2) 0.0406(7) Uani 1 1 d . .
H12 H 0.003567 0.574073 1.150700 0.049 Uiso 1 1 calc R U
C13 C 0.03788(17) 0.49665(17) 1.08951(19) 0.0372(7) Uani 1 1 d . .
C14 C 0.22642(17) 0.65715(15) 1.20087(17) 0.0338(6) Uani 1 1 d . .
C15 C 0.10224(16) 0.19751(16) 0.71231(18) 0.0353(7) Uani 1 1 d . .
C16 C 0.05016(16) 0.28662(16) 0.58860(18) 0.0362(7) Uani 1 1 d . .
C17 C 0.08883(17) 0.27342(16) 0.65050(18) 0.0366(7) Uani 1 1 d . .
H17 H 0.133077 0.305023 0.694388 0.044 Uiso 1 1 calc R U
C18 C 0.06234(16) 0.21406(16) 0.64755(19) 0.0371(7) Uani 1 1 d . .
C19 C -0.00325(19) 0.16717(18) 0.5824(2) 0.0488(9) Uani 1 1 d . .
H19 H -0.020858 0.126873 0.581563 0.059 Uiso 1 1 calc R U
C20 C -0.04231(19) 0.17789(19) 0.5203(2) 0.0525(10) Uani 1 1 d . .
H20 H -0.086261 0.145652 0.476526 0.063 Uiso 1 1 calc R U
C21 C -0.01541(17) 0.23796(17) 0.52322(19) 0.0412(8) Uani 1 1 d . .
C22 C 0.05913(16) 0.34170(16) 0.57105(18) 0.0343(7) Uani 1 1 d . .
C23 C 0.11021(16) 0.40407(16) 0.61008(18) 0.0339(6) Uani 1 1 d . .
H23 H 0.151047 0.417914 0.659857 0.041 Uiso 1 1 calc R U
C24 C 0.10080(16) 0.44582(16) 0.57541(18) 0.0349(7) Uani 1 1 d . .
C25 C 0.03990(17) 0.42529(17) 0.50195(19) 0.0386(7) Uani 1 1 d . .
H25 H 0.034173 0.454683 0.479274 0.046 Uiso 1 1 calc R U
C26 C -0.01125(17) 0.36442(17) 0.46219(19) 0.0399(7) Uani 1 1 d . .
H26 H -0.052057 0.351246 0.412602 0.048 Uiso 1 1 calc R U
C27 C -0.00160(17) 0.32230(16) 0.49677(18) 0.0376(7) Uani 1 1 d . .
C28 C 0.15571(16) 0.51116(16) 0.61270(18) 0.0335(6) Uani 1 1 d . .
C29 C 0.22523(16) 0.08507(15) 0.74943(17) 0.0318(6) Uani 1 1 d . .
C30 C 0.34096(16) 0.01940(15) 0.65886(17) 0.0321(6) Uani 1 1 d . .
C31 C 0.31527(16) 0.06507(15) 0.70445(17) 0.0330(6) Uani 1 1 d . .
H31 H 0.337806 0.113391 0.734858 0.040 Uiso 1 1 calc R U
C32 C 0.25609(16) 0.03812(15) 0.70420(17) 0.0318(6) Uani 1 1 d . .
C33 C 0.22407(16) -0.03339(15) 0.66071(18) 0.0342(7) Uani 1 1 d . .
H33 H 0.183763 -0.050650 0.661473 0.041 Uiso 1 1 calc R U
C34 C 0.24945(17) -0.07952(16) 0.61674(19) 0.0371(7) Uani 1 1 d . .
H34 H 0.228332 -0.128062 0.588825 0.045 Uiso 1 1 calc R U
C35 C 0.30685(17) -0.05244(15) 0.61481(18) 0.0343(7) Uani 1 1 d . .
C36 C 0.39689(16) 0.02844(15) 0.64179(18) 0.0330(6) Uani 1 1 d . .
C37 C 0.44904(17) 0.08496(15) 0.66755(18) 0.0341(7) Uani 1 1 d . .
H37 H 0.452472 0.129831 0.704581 0.041 Uiso 1 1 calc R U
C38 C 0.49660(16) 0.07583(16) 0.63896(18) 0.0337(6) Uani 1 1 d . .
C39 C 0.49015(17) 0.00901(16) 0.58370(18) 0.0352(7) Uani 1 1 d . .
H39 H 0.521937 0.003321 0.563581 0.042 Uiso 1 1 calc R U
C40 C 0.43959(17) -0.04846(16) 0.55764(18) 0.0359(7) Uani 1 1 d . .
H40 H 0.436455 -0.093230 0.520661 0.043 Uiso 1 1 calc R U
C41 C 0.39322(17) -0.03849(15) 0.58753(17) 0.0339(6) Uani 1 1 d . .
C42 C 0.55403(17) 0.13516(16) 0.66878(18) 0.0344(7) Uani 1 1 d . .
C43 C 0.36066(16) 0.71654(16) 0.70831(17) 0.0339(6) Uani 1 1 d . .
C44 C 0.54587(18) 0.83348(18) 0.82099(18) 0.0408(8) Uani 1 1 d . .
C45 C 0.48770(18) 0.78407(18) 0.79803(19) 0.0416(8) Uani 1 1 d . .
H45 H 0.492690 0.760530 0.826880 0.050 Uiso 1 1 calc R U
C46 C 0.42237(17) 0.76961(17) 0.73255(18) 0.0371(7) Uani 1 1 d . .
C47 C 0.41549(18) 0.80553(17) 0.69075(18) 0.0393(7) Uani 1 1 d . .
H47 H 0.370046 0.796061 0.646618 0.047 Uiso 1 1 calc R U
C48 C 0.47344(19) 0.85430(18) 0.7125(2) 0.0437(8) Uani 1 1 d . .
H48 H 0.468366 0.877789 0.683602 0.052 Uiso 1 1 calc R U
C49 C 0.53925(19) 0.86795(19) 0.7779(2) 0.0443(8) Uani 1 1 d . .
C50 C 0.62024(18) 0.86022(18) 0.88544(19) 0.0423(8) Uani 1 1 d . .
C51 C 0.65813(18) 0.84670(18) 0.94618(19) 0.0422(8) Uani 1 1 d . .
H51 H 0.635558 0.812817 0.950810 0.051 Uiso 1 1 calc R U
C52 C 0.73021(17) 0.88344(17) 1.00095(18) 0.0397(7) Uani 1 1 d . .
C53 C 0.76205(19) 0.9341(2) 0.9940(2) 0.0501(9) Uani 1 1 d . .
H53 H 0.810476 0.960067 1.032644 0.060 Uiso 1 1 calc R U
C54 C 0.7257(2) 0.9478(2) 0.9330(2) 0.0556(10) Uani 1 1 d . .
H54 H 0.748706 0.981438 0.928414 0.067 Uiso 1 1 calc R U
C55 C 0.6535(2) 0.9104(2) 0.8778(2) 0.0501(9) Uani 1 1 d . .
C56 C 0.76998(17) 0.86704(17) 1.06536(18) 0.0375(7) Uani 1 1 d . .
C57 C 0.30054(16) 0.52589(16) 0.57825(18) 0.0342(6) Uani 1 1 d . .
C58 C 0.3916(2) 0.38990(18) 0.50427(19) 0.0433(8) Uani 1 1 d . .
C59 C 0.37201(18) 0.43809(17) 0.55380(18) 0.0375(7) Uani 1 1 d . .
H59 H 0.392820 0.447070 0.606044 0.045 Uiso 1 1 calc R U
C60 C 0.32198(18) 0.47306(17) 0.52675(18) 0.0384(7) Uani 1 1 d . .
C61 C 0.2905(2) 0.45906(19) 0.4488(2) 0.0493(9) Uani 1 1 d . .
H61 H 0.255739 0.482989 0.430921 0.059 Uiso 1 1 calc R U
C62 C 0.3088(3) 0.4116(2) 0.3980(2) 0.0619(12) Uani 1 1 d . .
H62 H 0.287194 0.402357 0.345587 0.074 Uiso 1 1 calc R U
C63 C 0.3602(2) 0.3778(2) 0.4266(2) 0.0544(10) Uani 1 1 d . .
C64 C 0.44219(19) 0.34640(18) 0.51245(19) 0.0420(8) Uani 1 1 d . .
C65 C 0.48872(18) 0.33441(16) 0.57272(18) 0.0372(7) Uani 1 1 d . .
H65 H 0.491088 0.357085 0.621587 0.045 Uiso 1 1 calc R U
C66 C 0.53175(17) 0.28891(16) 0.56074(18) 0.0362(7) Uani 1 1 d . .
C67 C 0.5285(2) 0.25540(18) 0.4883(2) 0.0431(8) Uani 1 1 d . .
H67 H 0.558889 0.224995 0.481300 0.052 Uiso 1 1 calc R U
C68 C 0.4824(2) 0.2659(2) 0.4278(2) 0.0563(10) Uani 1 1 d . .
H68 H 0.480041 0.242710 0.378953 0.068 Uiso 1 1 calc R U
C69 C 0.4388(2) 0.3116(2) 0.4396(2) 0.0510(9) Uani 1 1 d . .
C70 C 0.58085(16) 0.27371(15) 0.62392(18) 0.0336(6) Uani 1 1 d . .
C71 C 0.74010(17) 0.20246(16) 0.83343(18) 0.0351(7) Uani 1 1 d . .
C72 C 0.82199(19) 0.18836(18) 1.01599(19) 0.0408(7) Uani 1 1 d . .
C73 C 0.78144(18) 0.20779(16) 0.96029(17) 0.0364(7) Uani 1 1 d . .
H73 H 0.751919 0.238739 0.968817 0.044 Uiso 1 1 calc R U
C74 C 0.78400(18) 0.18222(17) 0.89270(18) 0.0383(7) Uani 1 1 d . .
C75 C 0.8283(2) 0.1358(2) 0.8804(2) 0.0481(9) Uani 1 1 d . .
H75 H 0.829924 0.118333 0.833688 0.058 Uiso 1 1 calc R U
C76 C 0.8689(2) 0.1156(2) 0.9345(2) 0.0570(10) Uani 1 1 d . .
H76 H 0.897774 0.084133 0.925341 0.068 Uiso 1 1 calc R U
C77 C 0.8665(2) 0.1425(2) 1.0033(2) 0.0495(9) Uani 1 1 d . .
C78 C 0.83183(19) 0.20580(18) 1.09094(19) 0.0411(8) Uani 1 1 d . .
C79 C 0.80273(18) 0.24712(17) 1.13445(18) 0.0380(7) Uani 1 1 d . .
H79 H 0.767874 0.269964 1.114230 0.046 Uiso 1 1 calc R U
C80 C 0.82493(18) 0.25460(17) 1.20719(19) 0.0374(7) Uani 1 1 d . .
C81 C 0.8767(2) 0.2210(2) 1.2366(2) 0.0489(9) Uani 1 1 d . .
H81 H 0.892600 0.227850 1.287433 0.059 Uiso 1 1 calc R U
C82 C 0.9052(3) 0.1785(2) 1.1945(2) 0.0628(12) Uani 1 1 d . .
H82 H 0.939606 0.155412 1.215038 0.075 Uiso 1 1 calc R U
C83 C 0.8820(2) 0.1703(2) 1.1204(2) 0.0519(9) Uani 1 1 d . .
C84 C 0.79330(17) 0.29873(16) 1.25324(17) 0.0332(6) Uani 1 1 d . .
C85 C 0.0256(2) -0.0350(2) 0.7019(3) 0.0664(10) Uani 1 1 d . U
H85 H 0.070571 -0.045327 0.708846 0.080 Uiso 1 1 calc R U
C86 C -0.0300(5) -0.1598(3) 0.6255(4) 0.126(3) Uani 1 1 d . .
H86A H -0.072393 -0.184490 0.573067 0.190 Uiso 1 1 calc R U
H86B H -0.029940 -0.181997 0.655756 0.190 Uiso 1 1 calc R U
H86C H 0.014122 -0.161327 0.622074 0.190 Uiso 1 1 calc R U
C87 C -0.1034(4) -0.0769(4) 0.6545(6) 0.153(4) Uani 1 1 d . .
H87A H -0.132860 -0.076671 0.605278 0.229 Uiso 1 1 calc R U
H87B H -0.096398 -0.032373 0.697696 0.229 Uiso 1 1 calc R U
H87C H -0.127970 -0.114572 0.654706 0.229 Uiso 1 1 calc R U
C91 C 0.3854(3) 0.5356(3) 0.8079(3) 0.0812(10) Uani 1 1 d . U
H91 H 0.358962 0.497404 0.756779 0.097 Uiso 1 1 calc R U
C92 C 0.4573(4) 0.4583(4) 0.8445(5) 0.137(2) Uani 1 1 d . U
H92A H 0.439782 0.431516 0.788651 0.206 Uiso 1 1 calc R U
H92B H 0.435732 0.431945 0.859618 0.206 Uiso 1 1 calc R U
H92C H 0.510132 0.466964 0.873536 0.206 Uiso 1 1 calc R U
C93 C 0.4784(4) 0.5802(4) 0.9419(4) 0.141(2) Uani 1 1 d . U
H93A H 0.529122 0.592581 0.956614 0.211 Uiso 1 1 calc R U
H93B H 0.475271 0.565142 0.976587 0.211 Uiso 1 1 calc R U
H93C H 0.458208 0.620776 0.946162 0.211 Uiso 1 1 calc R U
C94 C 0.7971(2) 0.1505(2) 0.6595(3) 0.0639(11) Uani 1 1 d . .
H94 H 0.820218 0.187242 0.711566 0.077 Uiso 1 1 calc R U
C95 C 0.9145(3) 0.1288(5) 0.6891(4) 0.157(4) Uani 1 1 d . .
H95A H 0.939952 0.124797 0.660650 0.236 Uiso 1 1 calc R U
H95B H 0.923991 0.095319 0.708639 0.236 Uiso 1 1 calc R U
H95C H 0.931761 0.175951 0.732955 0.236 Uiso 1 1 calc R U
C96 C 0.8058(4) 0.0562(4) 0.5597(4) 0.145(4) Uani 1 1 d . .
H96A H 0.821836 0.067381 0.529641 0.218 Uiso 1 1 calc R U
H96B H 0.752942 0.046805 0.534403 0.218 Uiso 1 1 calc R U
H96C H 0.821100 0.015141 0.562509 0.218 Uiso 1 1 calc R U
C97 C -0.1913(3) 0.3956(2) 1.0469(3) 0.0635(11) Uani 1 1 d . .
H97 H -0.217568 0.370538 0.991689 0.076 Uiso 1 1 calc R U
C98 C -0.3022(3) 0.3620(3) 1.0414(4) 0.0928(18) Uani 1 1 d . .
H98A H -0.330075 0.397089 1.046919 0.139 Uiso 1 1 calc R U
H98B H -0.309754 0.333275 1.062582 0.139 Uiso 1 1 calc R U
H98C H -0.318227 0.332518 0.986231 0.139 Uiso 1 1 calc R U
C99 C -0.1911(3) 0.4332(3) 1.1670(3) 0.0811(15) Uani 1 1 d . .
H99A H -0.216528 0.468414 1.182571 0.122 Uiso 1 1 calc R U
H99B H -0.140697 0.455891 1.189093 0.122 Uiso 1 1 calc R U
H99C H -0.192650 0.400632 1.186100 0.122 Uiso 1 1 calc R U
C100 C -0.2226(2) 0.15563(19) 0.2883(2) 0.0520(8) Uani 1 1 d . U
H100 H -0.243526 0.189737 0.311104 0.062 Uiso 1 1 calc R U
C101 C -0.3341(3) 0.1161(3) 0.1674(3) 0.122(2) Uani 1 1 d . U
H10A H -0.338249 0.114767 0.120630 0.183 Uiso 1 1 calc R U
H10B H -0.340916 0.160459 0.198255 0.183 Uiso 1 1 calc R U
H10C H -0.371194 0.077879 0.152316 0.183 Uiso 1 1 calc R U
C102 C -0.2364(3) 0.0545(2) 0.1742(3) 0.0762(13) Uani 1 1 d . U
H10D H -0.272594 0.010172 0.143842 0.114 Uiso 1 1 calc R U
H10E H -0.191488 0.051553 0.212945 0.114 Uiso 1 1 calc R U
H10F H -0.226908 0.064623 0.139528 0.114 Uiso 1 1 calc R U
C103 C 0.2822(2) -0.27833(18) 0.4362(2) 0.0445(8) Uani 1 1 d . .
H103 H 0.266105 -0.270415 0.392965 0.053 Uiso 1 1 calc R U
C104 C 0.2783(3) -0.3957(2) 0.3521(2) 0.0690(13) Uani 1 1 d . .
H10G H 0.242775 -0.436452 0.334686 0.104 Uiso 1 1 calc R U
H10H H 0.323883 -0.408266 0.358259 0.104 Uiso 1 1 calc R U
H10I H 0.259980 -0.379656 0.313415 0.104 Uiso 1 1 calc R U
C105 C 0.3162(4) -0.3562(2) 0.4893(3) 0.0834(17) Uani 1 1 d . .
H10J H 0.280672 -0.395157 0.475326 0.125 Uiso 1 1 calc R U
H10K H 0.322740 -0.315337 0.535828 0.125 Uiso 1 1 calc R U
H10L H 0.362498 -0.368613 0.499774 0.125 Uiso 1 1 calc R U
C112 C 0.6562(5) 0.9913(6) 0.7035(7) 0.168(2) Uani 1 1 d . U
H112 H 0.675963 1.040102 0.731494 0.201 Uiso 1 1 calc R U
C113 C 0.6824(5) 0.9899(5) 0.6145(7) 0.171(2) Uani 1 1 d . U
H11A H 0.675679 0.971435 0.563695 0.205 Uiso 1 1 calc R U
H11B H 0.710930 1.035748 0.653025 0.205 Uiso 1 1 calc R U
C114 C 0.6103(6) 0.8849(7) 0.5768(8) 0.219(3) Uani 1 1 d . U
H11C H 0.602608 0.865112 0.525568 0.263 Uiso 1 1 calc R U
H11D H 0.589087 0.858681 0.590664 0.263 Uiso 1 1 calc R U
O25 O 0.31459(13) 0.30080(12) 0.92130(15) 0.0514(6) Uani 1 1 d D .
O29 O 0.59672(16) 0.34180(15) 0.84588(16) 0.0679(8) Uani 1 1 d D .
O28 O 0.15158(13) 0.63869(14) 0.50609(14) 0.0477(6) Uani 1 1 d D .

loop_
_atom_site_aniso_label
_atom_site_aniso_U_11
_atom_site_aniso_U_22
_atom_site_aniso_U_33
_atom_site_aniso_U_23
_atom_site_aniso_U_13
_atom_site_aniso_U_12
Cr1 0.0256(2) 0.0255(2) 0.0325(2) 0.00929(19) 0.0146(2) 0.00281(18)
Cr2 0.0254(2) 0.0260(2) 0.0322(2) 0.00942(19) 0.0144(2) 0.00263(18)
Cr3 0.0276(2) 0.0313(2) 0.0276(2) 0.01612(19) 0.01205(19) 0.00821(19)
Cr4 0.0277(2) 0.0302(2) 0.0268(2) 0.01532(19) 0.01180(19) 0.00806(19)
Cr5 0.0300(2) 0.0280(2) 0.0296(2) 0.00947(19) 0.0171(2) 0.00693(19)
Cr6 0.0278(2) 0.0277(2) 0.0282(2) 0.00993(19) 0.01590(19) 0.00698(18)
O1 0.0263(10) 0.0300(11) 0.0448(12) 0.0080(9) 0.0192(10) 0.0007(8)
O2 0.0278(10) 0.0269(11) 0.0480(13) 0.0075(9) 0.0213(10) 0.0000(8)
O3 0.0294(10) 0.0309(11) 0.0370(11) 0.0090(9) 0.0196(9) 0.0073(9)
O4 0.0327(11) 0.0268(10) 0.0310(10) 0.0075(8) 0.0182(9) 0.0057(8)
O5 0.0312(11) 0.0248(10) 0.0385(11) 0.0122(9) 0.0140(9) 0.0006(8)
O6 0.0339(11) 0.0243(10) 0.0367(11) 0.0135(9) 0.0130(9) 0.0010(8)
O7 0.0312(11) 0.0350(11) 0.0325(11) 0.0198(9) 0.0129(9) 0.0077(9)
O8 0.0317(11) 0.0339(11) 0.0375(11) 0.0224(10) 0.0125(9) 0.0070(9)
O9 0.0275(10) 0.0235(10) 0.0422(12) 0.0114(9) 0.0187(9) 0.0016(8)
O10 0.0263(10) 0.0258(10) 0.0431(12) 0.0130(9) 0.0196(9) 0.0017(8)
O11 0.0350(11) 0.0288(10) 0.0389(11) 0.0098(9) 0.0258(10) 0.0079(9)
O12 0.0329(11) 0.0310(10) 0.0374(11) 0.0114(9) 0.0252(10) 0.0074(9)
O13 0.0297(11) 0.0402(12) 0.0362(11) 0.0219(10) 0.0120(9) 0.0045(9)
O14 0.0290(10) 0.0346(11) 0.0314(10) 0.0190(9) 0.0129(9) 0.0074(9)
O15 0.0311(11) 0.0336(11) 0.0346(11) 0.0139(9) 0.0134(9) -0.0004(9)
O16 0.0311(11) 0.0329(11) 0.0338(11) 0.0119(9) 0.0138(9) -0.0016(9)
O17 0.0351(11) 0.0372(11) 0.0307(11) 0.0195(9) 0.0124(9) 0.0154(9)
O18 0.0357(11) 0.0340(11) 0.0325(11) 0.0192(9) 0.0143(9) 0.0167(9)
O19 0.0362(11) 0.0298(11) 0.0382(11) 0.0134(9) 0.0225(10) 0.0135(9)
O20 0.0345(11) 0.0324(11) 0.0375(11) 0.0155(9) 0.0213(10) 0.0145(9)
O21 0.0437(12) 0.0392(12) 0.0370(12) 0.0172(10) 0.0253(10) 0.0170(10)
O22 0.0419(12) 0.0350(11) 0.0355(11) 0.0158(9) 0.0253(10) 0.0150(9)
O23 0.0346(11) 0.0339(11) 0.0276(10) 0.0176(9) 0.0133(9) 0.0132(9)
O24 0.0326(11) 0.0328(11) 0.0304(10) 0.0183(9) 0.0140(9) 0.0107(9)
O26 0.0376(12) 0.0380(11) 0.0678(15) 0.0198(11) 0.0221(11) -0.0016(10)
O27 0.0607(14) 0.0738(16) 0.0560(13) 0.0496(13) 0.0305(12) 0.0350(12)
O30 0.0302(11) 0.0485(13) 0.0354(12) 0.0141(10) 0.0177(10) 0.0156(10)
O31 0.077(2) 0.085(2) 0.108(3) 0.034(2) 0.069(2) 0.0130(19)
O32 0.0546(14) 0.0412(13) 0.0443(13) 0.0215(11) 0.0104(11) -0.0024(11)
O33 0.095(2) 0.0339(13) 0.0596(17) 0.0158(12) 0.0510(17) 0.0088(14)
O34 0.147(4) 0.236(5) 0.266(5) 0.209(4) 0.105(4) 0.046(3)
N1 0.0331(14) 0.0345(14) 0.0503(16) 0.0127(12) 0.0259(13) 0.0053(11)
N2 0.0316(14) 0.0385(15) 0.0418(15) 0.0192(13) 0.0057(12) 0.0008(12)
N3 0.0370(14) 0.0288(13) 0.0356(14) 0.0076(11) 0.0199(12) 0.0042(11)
N4 0.0414(17) 0.069(2) 0.0476(18) 0.0359(17) 0.0093(14) -0.0079(15)
N5 0.092(3) 0.073(2) 0.0358(16) 0.0284(16) 0.0331(18) 0.055(2)
N6 0.091(3) 0.077(2) 0.058(2) 0.0444(19) 0.054(2) 0.060(2)
N7 0.078(3) 0.064(3) 0.109(4) 0.027(3) 0.041(3) 0.001(2)
N9 0.100(2) 0.099(2) 0.0924(19) 0.0549(17) 0.0254(17) 0.0409(17)
N10 0.049(2) 0.115(3) 0.066(2) 0.048(2) 0.0380(18) 0.048(2)
N11 0.061(2) 0.061(2) 0.073(2) 0.0285(18) 0.045(2) 0.0162(17)
N12 0.0600(15) 0.0530(14) 0.0475(14) 0.0110(12) 0.0106(12) 0.0168(12)
N13 0.067(2) 0.0349(15) 0.0395(15) 0.0131(12) 0.0321(15) 0.0043(14)
N14 0.136(3) 0.201(5) 0.273(5) 0.188(4) 0.108(4) 0.058(3)
C1 0.0341(16) 0.0304(15) 0.0377(16) 0.0091(13) 0.0189(14) 0.0033(13)
C2 0.0282(14) 0.0316(15) 0.0348(15) 0.0094(13) 0.0166(13) 0.0036(12)
C3 0.0268(14) 0.0312(15) 0.0355(16) 0.0098(13) 0.0163(13) 0.0012(12)
C4 0.0323(16) 0.0312(15) 0.0390(17) 0.0093(13) 0.0197(14) 0.0028(12)
C5 0.0381(18) 0.0316(16) 0.0476(19) 0.0050(14) 0.0234(16) -0.0026(14)
C6 0.0329(17) 0.0407(18) 0.059(2) 0.0119(16) 0.0286(17) 0.0006(14)
C7 0.0310(15) 0.0348(16) 0.0414(17) 0.0147(14) 0.0188(14) 0.0066(13)
C8 0.0305(15) 0.0339(16) 0.0311(15) 0.0121(12) 0.0167(13) 0.0083(12)
C9 0.0299(15) 0.0363(16) 0.0331(15) 0.0123(13) 0.0179(13) 0.0058(12)
C10 0.0340(16) 0.0332(16) 0.0301(15) 0.0097(12) 0.0161(13) 0.0061(13)
C11 0.0407(17) 0.0327(16) 0.0381(17) 0.0111(13) 0.0221(15) 0.0104(14)
C12 0.0389(17) 0.0394(17) 0.0459(18) 0.0165(15) 0.0269(16) 0.0117(14)
C13 0.0318(16) 0.0383(17) 0.0381(17) 0.0138(14) 0.0195(14) 0.0071(13)
C14 0.0338(16) 0.0314(15) 0.0314(15) 0.0120(12) 0.0158(13) 0.0101(12)
C15 0.0297(15) 0.0296(15) 0.0392(17) 0.0126(13) 0.0156(13) 0.0057(12)
C16 0.0283(15) 0.0297(15) 0.0384(17) 0.0134(13) 0.0107(13) 0.0018(12)
C17 0.0297(15) 0.0291(15) 0.0345(16) 0.0109(13) 0.0081(13) 0.0011(12)
C18 0.0294(15) 0.0297(15) 0.0399(17) 0.0131(13) 0.0117(13) 0.0009(12)
C19 0.0403(19) 0.0372(18) 0.051(2) 0.0229(16) 0.0080(16) -0.0056(15)
C20 0.0351(18) 0.0409(19) 0.048(2) 0.0192(16) -0.0013(16) -0.0108(15)
C21 0.0320(16) 0.0369(17) 0.0395(17) 0.0163(14) 0.0089(14) 0.0012(13)
C22 0.0285(15) 0.0310(15) 0.0354(16) 0.0151(13) 0.0110(13) 0.0064(12)
C23 0.0275(14) 0.0352(16) 0.0310(15) 0.0150(13) 0.0095(12) 0.0054(12)
C24 0.0299(15) 0.0331(16) 0.0347(16) 0.0145(13) 0.0130(13) 0.0074(12)
C25 0.0349(16) 0.0378(17) 0.0396(17) 0.0222(14) 0.0130(14) 0.0110(14)
C26 0.0321(16) 0.0410(18) 0.0326(16) 0.0171(14) 0.0066(13) 0.0076(14)
C27 0.0298(15) 0.0355(16) 0.0340(16) 0.0133(13) 0.0093(13) 0.0046(13)
C28 0.0317(15) 0.0349(16) 0.0332(15) 0.0171(13) 0.0151(13) 0.0091(13)
C29 0.0284(14) 0.0310(15) 0.0321(15) 0.0148(12) 0.0128(12) 0.0027(12)
C30 0.0328(15) 0.0282(14) 0.0331(15) 0.0104(12) 0.0189(13) 0.0046(12)
C31 0.0347(16) 0.0245(14) 0.0339(15) 0.0069(12) 0.0196(13) 0.0028(12)
C32 0.0295(15) 0.0260(14) 0.0332(15) 0.0102(12) 0.0147(13) 0.0010(11)
C33 0.0297(15) 0.0311(15) 0.0387(16) 0.0136(13) 0.0181(13) 0.0029(12)
C34 0.0380(17) 0.0252(15) 0.0426(17) 0.0111(13) 0.0212(14) 0.0016(12)
C35 0.0360(16) 0.0287(15) 0.0339(15) 0.0116(12) 0.0177(13) 0.0063(12)
C36 0.0305(15) 0.0307(15) 0.0351(15) 0.0121(13) 0.0179(13) 0.0075(12)
C37 0.0360(16) 0.0264(14) 0.0379(16) 0.0089(12) 0.0232(14) 0.0072(12)
C38 0.0334(15) 0.0347(16) 0.0340(15) 0.0130(13) 0.0209(13) 0.0094(13)
C39 0.0341(16) 0.0359(16) 0.0328(15) 0.0104(13) 0.0203(13) 0.0070(13)
C40 0.0384(17) 0.0307(15) 0.0350(16) 0.0091(13) 0.0221(14) 0.0080(13)
C41 0.0355(16) 0.0287(15) 0.0329(15) 0.0099(12) 0.0184(13) 0.0085(12)
C42 0.0338(16) 0.0357(16) 0.0336(15) 0.0141(13) 0.0193(13) 0.0110(13)
C43 0.0301(15) 0.0362(16) 0.0309(15) 0.0151(13) 0.0131(13) 0.0067(12)
C44 0.0362(17) 0.0446(18) 0.0324(16) 0.0181(14) 0.0110(14) -0.0025(14)
C45 0.0388(18) 0.0462(19) 0.0353(17) 0.0222(15) 0.0132(14) 0.0014(15)
C46 0.0358(16) 0.0385(17) 0.0296(15) 0.0141(13) 0.0132(13) 0.0032(13)
C47 0.0385(17) 0.0403(17) 0.0318(16) 0.0179(14) 0.0119(14) 0.0061(14)
C48 0.0469(19) 0.0462(19) 0.0382(17) 0.0248(15) 0.0178(15) 0.0061(16)
C49 0.0400(18) 0.049(2) 0.0400(18) 0.0229(16) 0.0161(15) 0.0012(15)
C50 0.0340(17) 0.0467(19) 0.0333(16) 0.0168(15) 0.0098(14) -0.0063(14)
C51 0.0383(17) 0.0424(18) 0.0359(17) 0.0175(15) 0.0127(14) -0.0036(14)
C52 0.0338(16) 0.0429(18) 0.0330(16) 0.0134(14) 0.0145(14) -0.0008(14)
C53 0.0369(18) 0.053(2) 0.0409(19) 0.0178(17) 0.0101(15) -0.0073(16)
C54 0.042(2) 0.063(2) 0.054(2) 0.035(2) 0.0119(17) -0.0121(18)
C55 0.044(2) 0.054(2) 0.0430(19) 0.0254(17) 0.0132(16) -0.0049(16)
C56 0.0341(16) 0.0379(17) 0.0342(16) 0.0100(13) 0.0194(14) 0.0047(13)
C57 0.0323(15) 0.0328(16) 0.0360(16) 0.0182(13) 0.0146(13) 0.0084(13)
C58 0.051(2) 0.0462(19) 0.0340(17) 0.0208(15) 0.0213(16) 0.0230(16)
C59 0.0429(18) 0.0413(17) 0.0288(15) 0.0186(13) 0.0169(14) 0.0169(14)
C60 0.0411(17) 0.0401(17) 0.0333(16) 0.0186(14) 0.0173(14) 0.0151(14)
C61 0.060(2) 0.048(2) 0.0397(18) 0.0243(16) 0.0222(17) 0.0307(18)
C62 0.086(3) 0.068(3) 0.0354(19) 0.0290(19) 0.029(2) 0.047(2)
C63 0.071(3) 0.058(2) 0.0359(18) 0.0239(17) 0.0273(18) 0.036(2)
C64 0.0485(19) 0.0416(18) 0.0343(17) 0.0172(14) 0.0207(15) 0.0184(15)
C65 0.0440(18) 0.0364(17) 0.0343(16) 0.0155(13) 0.0235(14) 0.0152(14)
C66 0.0372(16) 0.0349(16) 0.0345(16) 0.0138(13) 0.0194(14) 0.0100(13)
C67 0.052(2) 0.0409(18) 0.0426(18) 0.0204(15) 0.0281(17) 0.0247(16)
C68 0.073(3) 0.062(2) 0.0351(18) 0.0196(17) 0.0312(19) 0.037(2)
C69 0.064(2) 0.054(2) 0.0342(17) 0.0202(16) 0.0250(17) 0.0309(19)
C70 0.0314(15) 0.0298(15) 0.0349(16) 0.0106(12) 0.0179(13) 0.0066(12)
C71 0.0367(16) 0.0327(16) 0.0325(15) 0.0106(13) 0.0199(14) 0.0041(13)
C72 0.0498(19) 0.0437(18) 0.0382(17) 0.0209(15) 0.0280(16) 0.0209(15)
C73 0.0420(17) 0.0368(17) 0.0309(15) 0.0135(13) 0.0212(14) 0.0147(14)
C74 0.0417(18) 0.0402(17) 0.0333(16) 0.0146(14) 0.0221(14) 0.0118(14)
C75 0.059(2) 0.059(2) 0.0390(18) 0.0242(17) 0.0326(18) 0.0294(19)
C76 0.075(3) 0.067(3) 0.054(2) 0.035(2) 0.046(2) 0.045(2)
C77 0.064(2) 0.055(2) 0.0443(19) 0.0278(17) 0.0337(19) 0.0315(19)
C78 0.051(2) 0.0454(19) 0.0401(18) 0.0254(15) 0.0285(16) 0.0217(16)
C79 0.0463(18) 0.0413(17) 0.0365(16) 0.0232(14) 0.0241(15) 0.0189(15)
C80 0.0440(18) 0.0425(18) 0.0368(16) 0.0252(14) 0.0229(15) 0.0166(14)
C81 0.068(2) 0.060(2) 0.0415(19) 0.0348(18) 0.0347(19) 0.036(2)
C82 0.083(3) 0.085(3) 0.061(2) 0.054(2) 0.048(2) 0.057(3)
C83 0.072(3) 0.061(2) 0.049(2) 0.0362(19) 0.041(2) 0.038(2)
C84 0.0369(16) 0.0338(16) 0.0307(15) 0.0170(13) 0.0170(13) 0.0077(13)
C85 0.0485(16) 0.0477(15) 0.0750(19) 0.0124(15) 0.0264(15) -0.0037(14)
C86 0.177(8) 0.063(4) 0.121(6) 0.030(4) 0.074(6) 0.019(4)
C87 0.082(5) 0.121(6) 0.230(10) 0.076(7) 0.068(6) 0.013(4)
C91 0.0831(18) 0.0885(18) 0.0741(16) 0.0498(15) 0.0310(15) 0.0371(15)
C92 0.129(4) 0.110(3) 0.123(3) 0.054(3) 0.029(3) 0.048(3)
C93 0.125(4) 0.119(3) 0.103(3) 0.048(3) 0.006(3) 0.032(3)
C94 0.062(3) 0.069(3) 0.064(3) 0.024(2) 0.041(2) 0.025(2)
C95 0.060(4) 0.277(11) 0.107(5) 0.072(6) 0.038(4) 0.078(5)
C96 0.127(6) 0.203(8) 0.070(4) 0.033(5) 0.053(4) 0.103(6)
C97 0.071(3) 0.062(3) 0.071(3) 0.029(2) 0.050(3) 0.020(2)
C98 0.063(3) 0.111(4) 0.134(5) 0.078(4) 0.054(3) 0.031(3)
C99 0.102(4) 0.080(3) 0.070(3) 0.030(3) 0.055(3) 0.013(3)
C100 0.0565(15) 0.0423(14) 0.0418(14) 0.0172(12) 0.0160(12) 0.0082(13)
C101 0.078(3) 0.099(3) 0.073(3) -0.001(2) -0.009(2) 0.034(2)
C102 0.073(2) 0.060(2) 0.053(2) 0.0094(18) 0.0162(19) 0.0214(19)
C103 0.054(2) 0.0385(18) 0.0464(19) 0.0183(16) 0.0309(17) 0.0045(16)
C104 0.106(4) 0.047(2) 0.047(2) 0.0122(18) 0.043(3) 0.011(2)
C105 0.157(5) 0.050(2) 0.059(3) 0.031(2) 0.061(3) 0.027(3)
C112 0.137(3) 0.208(5) 0.269(5) 0.197(4) 0.109(4) 0.054(3)
C113 0.132(4) 0.198(5) 0.280(6) 0.174(5) 0.122(4) 0.059(4)
C114 0.154(5) 0.208(6) 0.307(6) 0.161(5) 0.091(5) 0.052(4)
O25 0.0361(13) 0.0385(13) 0.0577(16) 0.0105(11) 0.0194(12) -0.0059(10)
O29 0.0696(19) 0.0696(19) 0.0525(16) 0.0119(14) 0.0380(15) 0.0331(16)
O28 0.0444(13) 0.0676(16) 0.0470(14) 0.0405(13) 0.0228(12) 0.0252(12)

loop_
_atom_type_symbol
_atom_type_description
_atom_type_scat_dispersion_real
_atom_type_scat_dispersion_imag
_atom_type_scat_source
C C 0.0033 0.0016 'International Tables Vol C Tables 4.2.6.8 and 6.1.1.4'
H H 0.0000 0.0000 'International Tables Vol C Tables 4.2.6.8 and 6.1.1.4'
N N 0.0061 0.0033 'International Tables Vol C Tables 4.2.6.8 and 6.1.1.4'
O O 0.0106 0.0060 'International Tables Vol C Tables 4.2.6.8 and 6.1.1.4'
Cr Cr 0.3209 0.6236 'International Tables Vol C Tables 4.2.6.8 and 6.1.1.4'

loop_
_geom_angle_atom_site_label_1
_geom_angle_atom_site_label_2
_geom_angle_atom_site_label_3
_geom_angle
_geom_angle_site_symmetry_1
_geom_angle_site_symmetry_3
O15 Cr1 O1 90.99(9) 2_667 .
O15 Cr1 O5 177.02(8) 2_667 .
O1 Cr1 O5 88.87(9) . .
O15 Cr1 O9 90.62(9) 2_667 .
O1 Cr1 O9 176.25(8) . .
O5 Cr1 O9 89.35(9) . .
O15 Cr1 O25 89.36(9) 2_667 .
O1 Cr1 O25 92.37(9) . .
O5 Cr1 O25 93.62(9) . .
O9 Cr1 O25 91.03(9) . .
O15 Cr1 Cr2 86.79(6) 2_667 .
O1 Cr1 Cr2 87.65(6) . .
O5 Cr1 Cr2 90.23(6) . .
O9 Cr1 Cr2 89.06(6) . .
O25 Cr1 Cr2 176.15(8) . .
O6 Cr2 O10 90.28(9) . .
O6 Cr2 O2 89.39(9) . .
O10 Cr2 O2 177.26(8) . .
O6 Cr2 O16 176.77(8) . 2_667
O10 Cr2 O16 89.66(9) . 2_667
O2 Cr2 O16 90.51(9) . 2_667
O6 Cr2 O26 92.59(9) . .
O10 Cr2 O26 89.41(9) . .
O2 Cr2 O26 93.32(9) . .
O16 Cr2 O26 90.65(9) 2_667 .
O6 Cr2 Cr1 86.67(6) . .
O10 Cr2 Cr1 87.79(6) . .
O2 Cr2 Cr1 89.47(6) . .
O16 Cr2 Cr1 90.10(6) 2_667 .
O26 Cr2 Cr1 177.10(7) . .
O13 Cr3 O7 175.69(9) . .
O13 Cr3 O23 91.73(9) . 2_667
O7 Cr3 O23 90.35(9) . 2_667
O13 Cr3 O17 89.72(9) . .
O7 Cr3 O17 87.99(9) . .
O23 Cr3 O17 176.51(8) 2_667 .
O13 Cr3 O27 91.74(10) . .
O7 Cr3 O27 91.95(9) . .
O23 Cr3 O27 92.44(9) 2_667 .
O17 Cr3 O27 90.69(9) . .
O13 Cr3 Cr4 87.29(6) . .
O7 Cr3 Cr4 89.02(6) . .
O23 Cr3 Cr4 87.58(6) 2_667 .
O17 Cr3 Cr4 89.32(6) . .
O27 Cr3 Cr4 179.03(8) . .
O8 Cr4 O18 88.39(9) . .
O8 Cr4 O14 176.61(8) . .
O18 Cr4 O14 90.94(9) . .
O8 Cr4 O24 89.92(9) . 2_667
O18 Cr4 O24 176.01(8) . 2_667
O14 Cr4 O24 90.54(8) . 2_667
O8 Cr4 O28 93.18(9) . .
O18 Cr4 O28 87.60(9) . .
O14 Cr4 O28 90.12(9) . .
O24 Cr4 O28 96.10(9) 2_667 .
O8 Cr4 Cr3 87.42(6) . .
O18 Cr4 Cr3 87.25(6) . .
O14 Cr4 Cr3 89.23(6) . .
O24 Cr4 Cr3 89.07(6) 2_667 .
O28 Cr4 Cr3 174.79(7) . .
O11 Cr5 O21 89.62(9) . .
O11 Cr5 O19 90.15(9) . .
O21 Cr5 O19 176.05(8) . .
O11 Cr5 O3 176.80(8) . 2_667
O21 Cr5 O3 88.31(9) . 2_667
O19 Cr5 O3 91.75(9) . 2_667
O11 Cr5 O29 89.51(10) . .
O21 Cr5 O29 92.78(10) . .
O19 Cr5 O29 91.16(10) . .
O3 Cr5 O29 93.03(10) 2_667 .
O11 Cr5 Cr6 87.70(6) . .
O21 Cr5 Cr6 87.80(6) . .
O19 Cr5 Cr6 88.25(6) . .
O3 Cr5 Cr6 89.78(6) 2_667 .
O29 Cr5 Cr6 177.15(8) . .
O20 Cr6 O12 89.54(9) . .
O20 Cr6 O22 177.73(8) . .
O12 Cr6 O22 89.27(9) . .
O20 Cr6 O4 93.12(9) . 2_667
O12 Cr6 O4 175.79(8) . 2_667
O22 Cr6 O4 87.96(9) . 2_667
O20 Cr6 O30 93.39(8) . .
O12 Cr6 O30 95.90(8) . .
O22 Cr6 O30 88.66(8) . .
O4 Cr6 O30 87.21(8) 2_667 .
O20 Cr6 Cr5 88.84(6) . .
O12 Cr6 Cr5 89.47(6) . .
O22 Cr6 Cr5 89.21(6) . .
O4 Cr6 Cr5 87.31(6) 2_667 .
O30 Cr6 Cr5 174.19(6) . .
C1 O1 Cr1 119.94(19) . .
C1 O2 Cr2 118.11(19) . .
C14 O3 Cr5 118.28(19) . 2_667
C14 O4 Cr6 120.25(19) . 2_667
C15 O5 Cr1 117.4(2) . .
C15 O6 Cr2 121.8(2) . .
C28 O7 Cr3 118.46(19) . .
C28 O8 Cr4 120.66(19) . .
C29 O9 Cr1 118.57(19) . .
C29 O10 Cr2 120.37(19) . .
C42 O11 Cr5 120.23(19) . .
C42 O12 Cr6 118.68(19) . .
C43 O13 Cr3 120.83(19) . .
C43 O14 Cr4 119.2(2) . .
C56 O15 Cr1 121.5(2) . 2_667
C56 O16 Cr2 117.7(2) . 2_667
C57 O17 Cr3 117.81(19) . .
C57 O18 Cr4 121.5(2) . .
C70 O19 Cr5 119.22(19) . .
C70 O20 Cr6 119.3(2) . .
C71 O21 Cr5 119.9(2) . .
C71 O22 Cr6 119.3(2) . .
C84 O23 Cr3 120.14(19) . 2_667
C84 O24 Cr4 118.65(19) . 2_667
C85 O26 Cr2 126.2(3) . .
C91 O27 Cr3 122.1(3) . .
C94 O30 Cr6 113.1(2) . .
C7 N1 C13 109.1(3) . .
C7 N1 H1 125.4 . .
C13 N1 H1 125.4 . .
C27 N2 C21 109.0(3) . .
C27 N2 H2 125.5 . .
C21 N2 H2 125.5 . .
C41 N3 C35 109.3(2) . .
C41 N3 H3 125.3 . .
C35 N3 H3 125.3 . .
C55 N4 C49 109.2(3) . .
C55 N4 H4 125.4 . .
C49 N4 H4 125.4 . .
C69 N5 C63 108.7(3) . .
C69 N5 H5 125.6 . .
C63 N5 H5 125.6 . .
C77 N6 C83 109.1(3) . .
C77 N6 H6 125.5 . .
C83 N6 H6 125.5 . .
C85 N7 C86 121.6(5) . .
C85 N7 C87 122.8(5) . .
C86 N7 C87 115.6(6) . .
C91 N9 C92 123.5(6) . .
C91 N9 C93 118.9(5) . .
C92 N9 C93 117.6(5) . .
C94 N10 C95 122.5(5) . .
C94 N10 C96 119.9(4) . .
C95 N10 C96 117.6(5) . .
C97 N11 C99 122.0(4) . .
C97 N11 C98 121.5(4) . .
C99 N11 C98 116.4(4) . .
C100 N12 C102 121.9(4) . .
C100 N12 C101 119.5(4) . .
C102 N12 C101 118.4(4) . .
C103 N13 C105 121.0(3) . .
C103 N13 C104 122.0(3) . .
C105 N13 C104 116.9(3) . .
C113 N14 C114 121.9(13) . .
C113 N14 C112 112.2(10) . .
C114 N14 C112 124.8(10) . .
O2 C1 O1 124.6(3) . .
O2 C1 C4 118.1(3) . .
O1 C1 C4 117.3(3) . .
C3 C2 C7 119.6(3) . .
C3 C2 C8 133.8(3) . .
C7 C2 C8 106.6(3) . .
C2 C3 C4 119.7(3) . .
C2 C3 H3A 120.1 . .
C4 C3 H3A 120.1 . .
C3 C4 C5 119.5(3) . .
C3 C4 C1 119.2(3) . .
C5 C4 C1 121.3(3) . .
C6 C5 C4 122.1(3) . .
C6 C5 H5A 119.0 . .
C4 C5 H5A 119.0 . .
C5 C6 C7 117.9(3) . .
C5 C6 H6A 121.1 . .
C7 C6 H6A 121.1 . .
N1 C7 C6 129.7(3) . .
N1 C7 C2 109.1(3) . .
C6 C7 C2 121.2(3) . .
C9 C8 C13 120.4(3) . .
C9 C8 C2 133.5(3) . .
C13 C8 C2 106.1(3) . .
C8 C9 C10 119.0(3) . .
C8 C9 H9 120.5 . .
C10 C9 H9 120.5 . .
C9 C10 C11 119.8(3) . .
C9 C10 C14 119.6(3) . .
C11 C10 C14 120.5(3) . .
C12 C11 C10 122.3(3) . .
C12 C11 H11 118.8 . .
C10 C11 H11 118.8 . .
C11 C12 C13 117.7(3) . .
C11 C12 H12 121.1 . .
C13 C12 H12 121.1 . .
N1 C13 C12 130.2(3) . .
N1 C13 C8 109.0(3) . .
C12 C13 C8 120.8(3) . .
O3 C14 O4 124.2(3) . .
O3 C14 C10 118.5(3) . .
O4 C14 C10 117.3(3) . .
O5 C15 O6 123.8(3) . .
O5 C15 C18 118.8(3) . .
O6 C15 C18 117.4(3) . .
C17 C16 C21 119.0(3) . .
C17 C16 C22 135.7(3) . .
C21 C16 C22 105.3(3) . .
C18 C17 C16 119.6(3) . .
C18 C17 H17 120.2 . .
C16 C17 H17 120.2 . .
C17 C18 C19 120.2(3) . .
C17 C18 C15 121.4(3) . .
C19 C18 C15 118.4(3) . .
C20 C19 C18 122.0(3) . .
C20 C19 H19 119.0 . .
C18 C19 H19 119.0 . .
C19 C20 C21 117.8(3) . .
C19 C20 H20 121.1 . .
C21 C20 H20 121.1 . .
N2 C21 C20 128.6(3) . .
N2 C21 C16 110.0(3) . .
C20 C21 C16 121.4(3) . .
C23 C22 C27 119.3(3) . .
C23 C22 C16 134.8(3) . .
C27 C22 C16 106.0(3) . .
C24 C23 C22 119.2(3) . .
C24 C23 H23 120.4 . .
C22 C23 H23 120.4 . .
C23 C24 C25 120.1(3) . .
C23 C24 C28 121.4(3) . .
C25 C24 C28 118.4(3) . .
C26 C25 C24 122.1(3) . .
C26 C25 H25 119.0 . .
C24 C25 H25 119.0 . .
C25 C26 C27 117.8(3) . .
C25 C26 H26 121.1 . .
C27 C26 H26 121.1 . .
N2 C27 C26 128.7(3) . .
N2 C27 C22 109.8(3) . .
C26 C27 C22 121.5(3) . .
O7 C28 O8 123.9(3) . .
O7 C28 C24 118.9(3) . .
O8 C28 C24 117.2(3) . .
O9 C29 O10 123.9(3) . .
O9 C29 C32 118.7(3) . .
O10 C29 C32 117.3(3) . .
C31 C30 C35 119.5(3) . .
C31 C30 C36 134.0(3) . .
C35 C30 C36 106.4(3) . .
C32 C31 C30 118.6(3) . .
C32 C31 H31 120.7 . .
C30 C31 H31 120.7 . .
C31 C32 C33 120.5(3) . .
C31 C32 C29 120.4(3) . .
C33 C32 C29 119.0(3) . .
C34 C33 C32 121.9(3) . .
C34 C33 H33 119.1 . .
C32 C33 H33 119.1 . .
C33 C34 C35 117.6(3) . .
C33 C34 H34 121.2 . .
C35 C34 H34 121.2 . .
N3 C35 C34 129.3(3) . .
N3 C35 C30 108.9(3) . .
C34 C35 C30 121.8(3) . .
C37 C36 C41 119.5(3) . .
C37 C36 C30 134.1(3) . .
C41 C36 C30 106.4(3) . .
C36 C37 C38 119.8(3) . .
C36 C37 H37 120.1 . .
C38 C37 H37 120.1 . .
C37 C38 C39 119.1(3) . .
C37 C38 C42 119.9(3) . .
C39 C38 C42 121.0(3) . .
C40 C39 C38 122.6(3) . .
C40 C39 H39 118.7 . .
C38 C39 H39 118.7 . .
C39 C40 C41 117.5(3) . .
C39 C40 H40 121.3 . .
C41 C40 H40 121.3 . .
N3 C41 C40 129.5(3) . .
N3 C41 C36 109.0(3) . .
C40 C41 C36 121.5(3) . .
O11 C42 O12 123.8(3) . .
O11 C42 C38 118.0(3) . .
O12 C42 C38 118.2(3) . .
O14 C43 O13 123.3(3) . .
O14 C43 C46 119.4(3) . .
O13 C43 C46 117.4(3) . .
C45 C44 C49 120.9(3) . .
C45 C44 C50 132.7(3) . .
C49 C44 C50 106.4(3) . .
C46 C45 C44 119.1(3) . .
C46 C45 H45 120.5 . .
C44 C45 H45 120.5 . .
C45 C46 C47 119.9(3) . .
C45 C46 C43 118.6(3) . .
C47 C46 C43 121.5(3) . .
C48 C47 C46 121.6(3) . .
C48 C47 H47 119.2 . .
C46 C47 H47 119.2 . .
C47 C48 C49 118.2(3) . .
C47 C48 H48 120.9 . .
C49 C48 H48 120.9 . .
N4 C49 C48 130.5(3) . .
N4 C49 C44 109.1(3) . .
C48 C49 C44 120.4(3) . .
C51 C50 C55 120.9(3) . .
C51 C50 C44 133.3(3) . .
C55 C50 C44 105.9(3) . .
C50 C51 C52 119.2(3) . .
C50 C51 H51 120.4 . .
C52 C51 H51 120.4 . .
C51 C52 C53 119.5(3) . .
C51 C52 C56 117.9(3) . .
C53 C52 C56 122.6(3) . .
C54 C53 C52 122.4(3) . .
C54 C53 H53 118.8 . .
C52 C53 H53 118.8 . .
C53 C54 C55 117.8(3) . .
C53 C54 H54 121.1 . .
C55 C54 H54 121.1 . .
N4 C55 C54 130.5(3) . .
N4 C55 C50 109.3(3) . .
C54 C55 C50 120.2(3) . .
O16 C56 O15 123.7(3) . .
O16 C56 C52 119.1(3) . .
O15 C56 C52 117.1(3) . .
O18 C57 O17 124.0(3) . .
O18 C57 C60 117.5(3) . .
O17 C57 C60 118.5(3) . .
C59 C58 C63 119.1(3) . .
C59 C58 C64 134.9(3) . .
C63 C58 C64 106.0(3) . .
C60 C59 C58 119.7(3) . .
C60 C59 H59 120.1 . .
C58 C59 H59 120.1 . .
C59 C60 C61 120.1(3) . .
C59 C60 C57 121.4(3) . .
C61 C60 C57 118.6(3) . .
C62 C61 C60 121.8(3) . .
C62 C61 H61 119.1 . .
C60 C61 H61 119.1 . .
C61 C62 C63 117.3(3) . .
C61 C62 H62 121.4 . .
C63 C62 H62 121.4 . .
N5 C63 C62 128.5(3) . .
N5 C63 C58 109.5(3) . .
C62 C63 C58 122.0(3) . .
C65 C64 C69 119.6(3) . .
C65 C64 C58 134.3(3) . .
C69 C64 C58 106.0(3) . .
C66 C65 C64 119.2(3) . .
C66 C65 H65 120.4 . .
C64 C65 H65 120.4 . .
C65 C66 C67 120.5(3) . .
C65 C66 C70 120.3(3) . .
C67 C66 C70 119.2(3) . .
C68 C67 C66 121.2(3) . .
C68 C67 H67 119.4 . .
C66 C67 H67 119.4 . .
C67 C68 C69 118.4(3) . .
C67 C68 H68 120.8 . .
C69 C68 H68 120.8 . .
N5 C69 C68 129.2(3) . .
N5 C69 C64 109.8(3) . .
C68 C69 C64 121.0(3) . .
O19 C70 O20 124.2(3) . .
O19 C70 C66 118.5(3) . .
O20 C70 C66 117.3(3) . .
O22 C71 O21 123.7(3) . .
O22 C71 C74 118.9(3) . .
O21 C71 C74 117.4(3) . .
C73 C72 C77 119.8(3) . .
C73 C72 C78 133.7(3) . .
C77 C72 C78 106.5(3) . .
C74 C73 C72 120.0(3) . .
C74 C73 H73 120.0 . .
C72 C73 H73 120.0 . .
C73 C74 C75 119.6(3) . .
C73 C74 C71 119.7(3) . .
C75 C74 C71 120.7(3) . .
C76 C75 C74 121.6(3) . .
C76 C75 H75 119.2 . .
C74 C75 H75 119.2 . .
C75 C76 C77 118.4(3) . .
C75 C76 H76 120.8 . .
C77 C76 H76 120.8 . .
N6 C77 C76 130.4(3) . .
N6 C77 C72 109.0(3) . .
C76 C77 C72 120.6(3) . .
C79 C78 C83 119.9(3) . .
C79 C78 C72 133.6(3) . .
C83 C78 C72 106.5(3) . .
C80 C79 C78 119.4(3) . .
C80 C79 H79 120.3 . .
C78 C79 H79 120.3 . .
C79 C80 C81 119.8(3) . .
C79 C80 C84 119.1(3) . .
C81 C80 C84 121.1(3) . .
C82 C81 C80 122.3(3) . .
C82 C81 H81 118.8 . .
C80 C81 H81 118.8 . .
C81 C82 C83 117.8(3) . .
C81 C82 H82 121.1 . .
C83 C82 H82 121.1 . .
N6 C83 C82 130.3(3) . .
N6 C83 C78 108.9(3) . .
C82 C83 C78 120.7(3) . .
O23 C84 O24 124.4(3) . .
O23 C84 C80 117.6(3) . .
O24 C84 C80 118.0(3) . .
O26 C85 N7 122.6(4) . .
O26 C85 H85 118.7 . .
N7 C85 H85 118.7 . .
N7 C86 H86A 109.5 . .
N7 C86 H86B 109.5 . .
H86A C86 H86B 109.5 . .
N7 C86 H86C 109.5 . .
H86A C86 H86C 109.5 . .
H86B C86 H86C 109.5 . .
N7 C87 H87A 109.5 . .
N7 C87 H87B 109.5 . .
H87A C87 H87B 109.5 . .
N7 C87 H87C 109.5 . .
H87A C87 H87C 109.5 . .
H87B C87 H87C 109.5 . .
O27 C91 N9 126.9(5) . .
O27 C91 H91 116.6 . .
N9 C91 H91 116.6 . .
N9 C92 H92A 109.5 . .
N9 C92 H92B 109.5 . .
H92A C92 H92B 109.5 . .
N9 C92 H92C 109.5 . .
H92A C92 H92C 109.5 . .
H92B C92 H92C 109.5 . .
N9 C93 H93A 109.5 . .
N9 C93 H93B 109.5 . .
H93A C93 H93B 109.5 . .
N9 C93 H93C 109.5 . .
H93A C93 H93C 109.5 . .
H93B C93 H93C 109.5 . .
O30 C94 N10 126.6(4) . .
O30 C94 H94 116.7 . .
N10 C94 H94 116.7 . .
N10 C95 H95A 109.5 . .
N10 C95 H95B 109.5 . .
H95A C95 H95B 109.5 . .
N10 C95 H95C 109.5 . .
H95A C95 H95C 109.5 . .
H95B C95 H95C 109.5 . .
N10 C96 H96A 109.5 . .
N10 C96 H96B 109.5 . .
H96A C96 H96B 109.5 . .
N10 C96 H96C 109.5 . .
H96A C96 H96C 109.5 . .
H96B C96 H96C 109.5 . .
O31 C97 N11 124.6(5) . .
O31 C97 H97 117.7 . .
N11 C97 H97 117.7 . .
N11 C98 H98A 109.5 . .
N11 C98 H98B 109.5 . .
H98A C98 H98B 109.5 . .
N11 C98 H98C 109.5 . .
H98A C98 H98C 109.5 . .
H98B C98 H98C 109.5 . .
N11 C99 H99A 109.5 . .
N11 C99 H99B 109.5 . .
H99A C99 H99B 109.5 . .
N11 C99 H99C 109.5 . .
H99A C99 H99C 109.5 . .
H99B C99 H99C 109.5 . .
O32 C100 N12 123.8(4) . .
O32 C100 H100 118.1 . .
N12 C100 H100 118.1 . .
N12 C101 H10A 109.5 . .
N12 C101 H10B 109.5 . .
H10A C101 H10B 109.5 . .
N12 C101 H10C 109.5 . .
H10A C101 H10C 109.5 . .
H10B C101 H10C 109.5 . .
N12 C102 H10D 109.5 . .
N12 C102 H10E 109.5 . .
H10D C102 H10E 109.5 . .
N12 C102 H10F 109.5 . .
H10D C102 H10F 109.5 . .
H10E C102 H10F 109.5 . .
O33 C103 N13 124.2(3) . .
O33 C103 H103 117.9 . .
N13 C103 H103 117.9 . .
N13 C104 H10G 109.5 . .
N13 C104 H10H 109.5 . .
H10G C104 H10H 109.5 . .
N13 C104 H10I 109.5 . .
H10G C104 H10I 109.5 . .
H10H C104 H10I 109.5 . .
N13 C105 H10J 109.5 . .
N13 C105 H10K 109.5 . .
H10J C105 H10K 109.5 . .
N13 C105 H10L 109.5 . .
H10J C105 H10L 109.5 . .
H10K C105 H10L 109.5 . .
O34 C112 N14 121.4(11) . .
O34 C112 H112 119.3 . .
N14 C112 H112 119.3 . .
N14 C113 H11A 120.0 . .
N14 C113 H11B 120.0 . .
H11A C113 H11B 120.0 . .
N14 C114 H11C 120.0 . .
N14 C114 H11D 120.0 . .
H11C C114 H11D 120.0 . .

loop_
_geom_bond_atom_site_label_1
_geom_bond_atom_site_label_2
_geom_bond_distance
_geom_bond_site_symmetry_2
Cr1 O15 2.008(2) 2_667
Cr1 O1 2.019(2) .
Cr1 O5 2.028(2) .
Cr1 O9 2.028(2) .
Cr1 O25 2.266(2) .
Cr1 Cr2 2.3425(6) .
Cr2 O6 2.010(2) .
Cr2 O10 2.014(2) .
Cr2 O2 2.021(2) .
Cr2 O16 2.024(2) 2_667
Cr2 O26 2.270(2) .
Cr3 O13 2.014(2) .
Cr3 O7 2.021(2) .
Cr3 O23 2.026(2) 2_667
Cr3 O17 2.035(2) .
Cr3 O27 2.261(2) .
Cr3 Cr4 2.3665(6) .
Cr4 O8 2.008(2) .
Cr4 O18 2.010(2) .
Cr4 O14 2.018(2) .
Cr4 O24 2.022(2) 2_667
Cr4 O28 2.249(2) .
Cr5 O11 2.023(2) .
Cr5 O21 2.029(2) .
Cr5 O19 2.028(2) .
Cr5 O3 2.030(2) 2_667
Cr5 O29 2.265(2) .
Cr5 Cr6 2.3450(6) .
Cr6 O20 2.005(2) .
Cr6 O12 2.015(2) .
Cr6 O22 2.020(2) .
Cr6 O4 2.039(2) 2_667
Cr6 O30 2.251(2) .
O1 C1 1.269(4) .
O2 C1 1.264(4) .
O3 C14 1.264(4) .
O4 C14 1.272(3) .
O5 C15 1.261(4) .
O6 C15 1.274(4) .
O7 C28 1.269(4) .
O8 C28 1.271(4) .
O9 C29 1.262(3) .
O10 C29 1.270(3) .
O11 C42 1.270(3) .
O12 C42 1.276(3) .
O13 C43 1.289(4) .
O14 C43 1.262(4) .
O15 C56 1.278(4) .
O16 C56 1.257(4) .
O17 C57 1.274(4) .
O18 C57 1.269(4) .
O19 C70 1.259(4) .
O20 C70 1.279(4) .
O21 C71 1.278(4) .
O22 C71 1.261(4) .
O23 C84 1.269(4) .
O24 C84 1.272(3) .
O26 C85 1.199(5) .
O27 C91 1.211(5) .
O30 C94 1.241(5) .
O31 C97 1.230(5) .
O32 C100 1.223(5) .
O33 C103 1.230(4) .
O34 C112 1.174(8) .
N1 C7 1.375(4) .
N1 C13 1.377(4) .
N1 H1 0.8800 .
N2 C27 1.361(4) .
N2 C21 1.367(4) .
N2 H2 0.8800 .
N3 C41 1.370(4) .
N3 C35 1.379(4) .
N3 H3 0.8800 .
N4 C55 1.375(5) .
N4 C49 1.378(4) .
N4 H4 0.8800 .
N5 C69 1.370(5) .
N5 C63 1.379(5) .
N5 H5 0.8800 .
N6 C77 1.370(5) .
N6 C83 1.379(5) .
N6 H6 0.8800 .
N7 C85 1.339(6) .
N7 C86 1.461(7) .
N7 C87 1.471(8) .
N9 C91 1.334(6) .
N9 C92 1.446(8) .
N9 C93 1.465(8) .
N10 C94 1.293(5) .
N10 C95 1.446(6) .
N10 C96 1.453(7) .
N11 C97 1.313(5) .
N11 C99 1.442(6) .
N11 C98 1.453(6) .
N12 C100 1.336(5) .
N12 C102 1.443(5) .
N12 C101 1.448(6) .
N13 C103 1.320(4) .
N13 C105 1.441(5) .
N13 C104 1.452(4) .
N14 C113 1.310(9) .
N14 C114 1.385(13) .
N14 C112 1.412(13) .
C1 C4 1.501(4) .
C2 C3 1.382(4) .
C2 C7 1.415(4) .
C2 C8 1.444(4) .
C3 C4 1.389(4) .
C3 H3A 0.9500 .
C4 C5 1.407(4) .
C5 C6 1.373(5) .
C5 H5A 0.9500 .
C6 C7 1.392(5) .
C6 H6A 0.9500 .
C8 C9 1.383(4) .
C8 C13 1.423(4) .
C9 C10 1.397(4) .
C9 H9 0.9500 .
C10 C11 1.403(4) .
C10 C14 1.487(4) .
C11 C12 1.380(5) .
C11 H11 0.9500 .
C12 C13 1.393(4) .
C12 H12 0.9500 .
C15 C18 1.496(5) .
C16 C17 1.395(5) .
C16 C21 1.422(4) .
C16 C22 1.454(4) .
C17 C18 1.382(4) .
C17 H17 0.9500 .
C18 C19 1.409(4) .
C19 C20 1.367(5) .
C19 H19 0.9500 .
C20 C21 1.400(5) .
C20 H20 0.9500 .
C22 C23 1.391(4) .
C22 C27 1.421(4) .
C23 C24 1.388(4) .
C23 H23 0.9500 .
C24 C25 1.407(4) .
C24 C28 1.488(4) .
C25 C26 1.366(5) .
C25 H25 0.9500 .
C26 C27 1.393(5) .
C26 H26 0.9500 .
C29 C32 1.491(4) .
C30 C31 1.403(4) .
C30 C35 1.415(4) .
C30 C36 1.443(4) .
C31 C32 1.391(4) .
C31 H31 0.9500 .
C32 C33 1.401(4) .
C33 C34 1.382(4) .
C33 H33 0.9500 .
C34 C35 1.387(4) .
C34 H34 0.9500 .
C36 C37 1.384(4) .
C36 C41 1.419(4) .
C37 C38 1.396(4) .
C37 H37 0.9500 .
C38 C39 1.407(4) .
C38 C42 1.469(4) .
C39 C40 1.376(4) .
C39 H39 0.9500 .
C40 C41 1.393(4) .
C40 H40 0.9500 .
C43 C46 1.482(4) .
C44 C45 1.388(5) .
C44 C49 1.410(5) .
C44 C50 1.457(4) .
C45 C46 1.383(4) .
C45 H45 0.9500 .
C46 C47 1.411(5) .
C47 C48 1.386(5) .
C47 H47 0.9500 .
C48 C49 1.391(5) .
C48 H48 0.9500 .
C50 C51 1.377(5) .
C50 C55 1.416(5) .
C51 C52 1.397(4) .
C51 H51 0.9500 .
C52 C53 1.400(5) .
C52 C56 1.488(5) .
C53 C54 1.379(5) .
C53 H53 0.9500 .
C54 C55 1.403(5) .
C54 H54 0.9500 .
C57 C60 1.484(4) .
C58 C59 1.387(4) .
C58 C63 1.420(5) .
C58 C64 1.451(5) .
C59 C60 1.385(4) .
C59 H59 0.9500 .
C60 C61 1.412(5) .
C61 C62 1.379(5) .
C61 H61 0.9500 .
C62 C63 1.395(5) .
C62 H62 0.9500 .
C64 C65 1.389(5) .
C64 C69 1.418(5) .
C65 C66 1.388(4) .
C65 H65 0.9500 .
C66 C67 1.412(4) .
C66 C70 1.493(4) .
C67 C68 1.370(5) .
C67 H67 0.9500 .
C68 C69 1.399(5) .
C68 H68 0.9500 .
C71 C74 1.475(5) .
C72 C73 1.389(5) .
C72 C77 1.420(5) .
C72 C78 1.436(4) .
C73 C74 1.377(4) .
C73 H73 0.9500 .
C74 C75 1.424(5) .
C75 C76 1.374(5) .
C75 H75 0.9500 .
C76 C77 1.400(5) .
C76 H76 0.9500 .
C78 C79 1.393(4) .
C78 C83 1.413(5) .
C79 C80 1.380(4) .
C79 H79 0.9500 .
C80 C81 1.401(5) .
C80 C84 1.491(4) .
C81 C82 1.375(5) .
C81 H81 0.9500 .
C82 C83 1.397(5) .
C82 H82 0.9500 .
C85 H85 0.9500 .
C86 H86A 0.9800 .
C86 H86B 0.9800 .
C86 H86C 0.9800 .
C87 H87A 0.9800 .
C87 H87B 0.9800 .
C87 H87C 0.9800 .
C91 H91 0.9500 .
C92 H92A 0.9800 .
C92 H92B 0.9800 .
C92 H92C 0.9800 .
C93 H93A 0.9800 .
C93 H93B 0.9800 .
C93 H93C 0.9800 .
C94 H94 0.9500 .
C95 H95A 0.9800 .
C95 H95B 0.9800 .
C95 H95C 0.9800 .
C96 H96A 0.9800 .
C96 H96B 0.9800 .
C96 H96C 0.9800 .
C97 H97 0.9500 .
C98 H98A 0.9800 .
C98 H98B 0.9800 .
C98 H98C 0.9800 .
C99 H99A 0.9800 .
C99 H99B 0.9800 .
C99 H99C 0.9800 .
C100 H100 0.9500 .
C101 H10A 0.9800 .
C101 H10B 0.9800 .
C101 H10C 0.9800 .
C102 H10D 0.9800 .
C102 H10E 0.9800 .
C102 H10F 0.9800 .
C103 H103 0.9500 .
C104 H10G 0.9800 .
C104 H10H 0.9800 .
C104 H10I 0.9800 .
C105 H10J 0.9800 .
C105 H10K 0.9800 .
C105 H10L 0.9800 .
C112 H112 0.9500 .
C113 H11A 0.9500 .
C113 H11B 0.9500 .
C114 H11C 0.9500 .
C114 H11D 0.9500 .
